data_7036621
loop_
_publ_author_name
'Casula, Arianna'
'Nairi, Valentina'
'Fern\'andez-Moreira, Vanesa'
'Laguna, Antonio'
'Lippolis, Vito'
'Garau, Alessandra'
'Gimeno, M Concepci\'on'

_publ_section_title
;
 Re(i) derivatives functionalised with thioether crowns containing the
 1,10-phenanthroline subunit as a new class of chemosensors.
;
_journal_issue 42
_journal_name_full 'Dalton transactions (Cambridge, England : 2003)'
_journal_page_first 18506
_journal_page_last 18517
_journal_paper_doi 10.1039/c5dt02723c
_journal_volume 44
_journal_year 2015
_chemical_formula_sum 'C28 H28 F3 N4 O8 Re S3'
_chemical_formula_weight 887.92
_chemical_name_systematic
; 
 ? 
;
_space_group_IT_number 4
_symmetry_cell_setting monoclinic
_symmetry_space_group_name_Hall 'P 2yb'
_symmetry_space_group_name_H-M 'P 1 21 1'
_atom_sites_solution_hydrogens geom
_atom_sites_solution_primary direct
_atom_sites_solution_secondary difmap
_audit_creation_method SHELXL-97
_audit_update_record
;
2015-09-04 deposited with the CCDC.
2015-09-23 downloaded from the CCDC.
;
_cell_angle_alpha 90.00
_cell_angle_beta 102.49(3)
_cell_angle_gamma 90.00
_cell_formula_units_Z 2
_cell_length_a 7.8582(16)
_cell_length_b 21.123(4)
_cell_length_c 9.834(2)
_cell_measurement_reflns_used 9849
_cell_measurement_temperature 100(2)
_cell_measurement_theta_max 27.82
_cell_measurement_theta_min 2.33
_cell_volume 1593.7(6)
_computing_cell_refinement 'SAINT+ v. 6.02 (Bruker AXS, 1999)'
_computing_data_collection 'SMART v. 5.611 (Bruker AXS, 2000)'
_computing_data_reduction 'SAINT+ v. 6.02 (Bruker AXS, 1999)'
_computing_molecular_graphics XP
_computing_publication_material XCIF
_computing_structure_refinement 'SHELXL-97 (Sheldrick, 1997)'
_computing_structure_solution 'SHELXS-97 (Sheldrick, 1990)'
_diffrn_ambient_temperature 100(2)
_diffrn_detector_area_resol_mean 8.26
_diffrn_measured_fraction_theta_full 0.999
_diffrn_measured_fraction_theta_max 0.999
_diffrn_measurement_device_type 'Bruker SMART APEX CCD system'
_diffrn_measurement_method '\w rotations with narrow frames'
_diffrn_radiation_monochromator graphite
_diffrn_radiation_source 'fine-focus sealed tube'
_diffrn_radiation_type MoK\a
_diffrn_radiation_wavelength 0.71073
_diffrn_reflns_av_R_equivalents 0.0179
_diffrn_reflns_av_sigmaI/netI 0.0272
_diffrn_reflns_limit_h_max 9
_diffrn_reflns_limit_h_min -9
_diffrn_reflns_limit_k_max 25
_diffrn_reflns_limit_k_min -25
_diffrn_reflns_limit_l_max 11
_diffrn_reflns_limit_l_min -11
_diffrn_reflns_number 16561
_diffrn_reflns_theta_full 25.50
_diffrn_reflns_theta_max 25.50
_diffrn_reflns_theta_min 1.93
_exptl_absorpt_coefficient_mu 4.082
_exptl_absorpt_correction_T_max 0.4408
_exptl_absorpt_correction_T_min 0.2347
_exptl_absorpt_correction_type multi-scan
_exptl_absorpt_process_details SADABS
_exptl_crystal_colour yellow
_exptl_crystal_density_diffrn 1.850
_exptl_crystal_density_method 'not measured'
_exptl_crystal_description prism
_exptl_crystal_F_000 876
_exptl_crystal_size_max 0.50
_exptl_crystal_size_mid 0.40
_exptl_crystal_size_min 0.24
_refine_diff_density_max 0.921
_refine_diff_density_min -0.458
_refine_diff_density_rms 0.060
_refine_ls_abs_structure_details 'Flack H D (1983), Acta Cryst. A39, 876-881'
_refine_ls_abs_structure_Flack 0.212(3)
_refine_ls_extinction_method none
_refine_ls_goodness_of_fit_ref 1.078
_refine_ls_hydrogen_treatment mixed
_refine_ls_matrix_type full
_refine_ls_number_parameters 431
_refine_ls_number_reflns 5874
_refine_ls_number_restraints 1
_refine_ls_restrained_S_all 1.077
_refine_ls_R_factor_all 0.0139
_refine_ls_R_factor_gt 0.0138
_refine_ls_shift/su_max 0.002
_refine_ls_shift/su_mean 0.000
_refine_ls_structure_factor_coef Fsqd
_refine_ls_weighting_details 'calc w=1/[\s^2^(Fo^2^)+(0.0095P)^2^+0.2806P] where P=(Fo^2^+2Fc^2^)/3'
_refine_ls_weighting_scheme calc
_refine_ls_wR_factor_gt 0.0345
_refine_ls_wR_factor_ref 0.0346
_reflns_number_gt 5848
_reflns_number_total 5874
_reflns_threshold_expression >2sigma(I)
_cod_data_source_file c5dt02723c2.cif
_cod_data_source_block added_by_encifer
_cod_depositor_comments
;
The following automatic conversions were performed:

'_symmetry_cell_setting' value 'Monoclinic' changed to 'monoclinic'
according to
/usr/data/users/saulius/crontab/automatic-downloads/rss-feeds/RSC/lib/dictionaries/cif_core.dic
dictionary named 'cif_core.dic' version 2.4.2 from 2011-04-26.

Automatic conversion script
Id: cif_fix_values 3271 2015-04-21 07:52:19Z andrius 

 Adding full bibliography for 7036621--7036627.cif.
;
_cod_original_cell_volume 1593.6(6)
_cod_original_sg_symbol_H-M P2(1)
_cod_database_code 7036621

loop_
_symmetry_equiv_pos_as_xyz
'x, y, z'
'-x, y+1/2, -z'

loop_
_atom_site_label
_atom_site_type_symbol
_atom_site_fract_x
_atom_site_fract_y
_atom_site_fract_z
_atom_site_U_iso_or_equiv
_atom_site_adp_type
_atom_site_occupancy
_atom_site_symmetry_multiplicity
_atom_site_calc_flag
_atom_site_refinement_flags
Re1 Re 0.820475(10) 0.748216(7) 0.653943(8) 0.01061(3) Uani 1 1 d .
C1 C 0.9740(5) 0.67901(17) 0.6375(4) 0.0149(8) Uani 1 1 d .
O1 O 1.0642(3) 0.63796(12) 0.6270(3) 0.0241(6) Uani 1 1 d .
C2 C 0.7578(3) 0.7495(3) 0.4541(2) 0.0139(4) Uani 1 1 d .
O2 O 0.7361(2) 0.74903(18) 0.33394(16) 0.0224(4) Uani 1 1 d .
C3 C 1.0078(5) 0.80463(17) 0.6439(4) 0.0152(8) Uani 1 1 d .
O3 O 1.1209(3) 0.83914(12) 0.6392(3) 0.0245(6) Uani 1 1 d .
N1 N 0.6040(4) 0.69278(13) 0.7031(3) 0.0113(6) Uani 1 1 d .
N2 N 0.6386(4) 0.81849(13) 0.7067(3) 0.0126(7) Uani 1 1 d .
S1 S 0.41140(11) 0.57980(3) 0.42960(8) 0.01809(15) Uani 1 1 d .
S2 S 0.50240(11) 0.93727(3) 0.43183(8) 0.01882(15) Uani 1 1 d .
O4 O 0.3290(2) 0.76213(8) 0.3106(2) 0.0158(5) Uani 1 1 d .
C4 C 0.5631(4) 0.63200(15) 0.6810(3) 0.0140(7) Uani 1 1 d .
C5 C 0.4640(4) 0.59936(14) 0.7638(3) 0.0175(6) Uani 1 1 d .
H5 H 0.4416 0.5554 0.7496 0.021 Uiso 1 1 calc R
C6 C 0.4012(4) 0.63057(15) 0.8631(3) 0.0183(6) Uani 1 1 d .
H6 H 0.3406 0.6081 0.9217 0.022 Uiso 1 1 calc R
C7 C 0.4262(4) 0.69641(15) 0.8789(3) 0.0162(6) Uani 1 1 d .
C8 C 0.3511(4) 0.73462(14) 0.9702(3) 0.0167(8) Uani 1 1 d .
H8 H 0.2876 0.7151 1.0308 0.020 Uiso 1 1 calc R
C9 C 0.3691(4) 0.79855(16) 0.9716(3) 0.0193(6) Uani 1 1 d .
H9 H 0.3187 0.8229 1.0340 0.023 Uiso 1 1 calc R
C10 C 0.4618(4) 0.83004(16) 0.8818(3) 0.0162(6) Uani 1 1 d .
C11 C 0.4726(4) 0.89586(15) 0.8697(3) 0.0198(6) Uani 1 1 d .
H11 H 0.4261 0.9229 0.9299 0.024 Uiso 1 1 calc R
C12 C 0.5501(4) 0.92083(14) 0.7709(3) 0.0210(6) Uani 1 1 d .
H12 H 0.5517 0.9654 0.7587 0.025 Uiso 1 1 calc R
C13 C 0.6283(4) 0.88122(14) 0.6863(3) 0.0151(7) Uani 1 1 d .
C14 C 0.5461(4) 0.79300(15) 0.7965(3) 0.0135(7) Uani 1 1 d .
C15 C 0.5285(4) 0.72582(14) 0.7964(3) 0.0124(7) Uani 1 1 d .
C16 C 0.6096(4) 0.59866(14) 0.5588(3) 0.0154(6) Uani 1 1 d .
H16A H 0.6740 0.5592 0.5906 0.018 Uiso 1 1 calc R
H16B H 0.6859 0.6261 0.5162 0.018 Uiso 1 1 calc R
C17 C 0.3755(4) 0.65060(14) 0.3225(3) 0.0170(6) Uani 1 1 d .
H17A H 0.4868 0.6626 0.2978 0.020 Uiso 1 1 calc R
H17B H 0.2912 0.6405 0.2349 0.020 Uiso 1 1 calc R
C18 C 0.3079(4) 0.70701(14) 0.3898(3) 0.0168(6) Uani 1 1 d .
H18A H 0.1832 0.7009 0.3909 0.020 Uiso 1 1 calc R
H18B H 0.3739 0.7119 0.4871 0.020 Uiso 1 1 calc R
C19 C 0.3433(4) 0.81854(14) 0.3905(3) 0.0157(6) Uani 1 1 d .
H19A H 0.4086 0.8101 0.4867 0.019 Uiso 1 1 calc R
H19B H 0.2258 0.8341 0.3948 0.019 Uiso 1 1 calc R
C20 C 0.4378(4) 0.86786(14) 0.3232(3) 0.0169(6) Uani 1 1 d .
H20A H 0.3612 0.8814 0.2344 0.020 Uiso 1 1 calc R
H20B H 0.5432 0.8484 0.3010 0.020 Uiso 1 1 calc R
C21 C 0.6884(4) 0.90940(14) 0.5641(3) 0.0161(6) Uani 1 1 d .
H21A H 0.7535 0.8771 0.5229 0.019 Uiso 1 1 calc R
H21B H 0.7681 0.9453 0.5963 0.019 Uiso 1 1 calc R
N3 N 0.9024(2) 0.7455(2) 0.88033(19) 0.0134(4) Uani 1 1 d .
N4 N 0.9447(4) 0.71022(14) 1.0938(4) 0.0183(7) Uani 1 1 d .
H4 H 0.935(4) 0.6863(17) 1.154(4) 0.023(10) Uiso 1 1 d .
C22 C 0.9320(4) 0.79680(17) 0.9724(4) 0.0144(8) Uani 1 1 d .
H22 H 0.9354 0.8401 0.9468 0.017 Uiso 1 1 calc R
C23 C 0.9549(5) 0.77444(17) 1.1033(4) 0.0176(8) Uani 1 1 d .
H23 H 0.9744 0.7988 1.1864 0.021 Uiso 1 1 calc R
C24 C 0.9113(5) 0.69407(18) 0.9583(4) 0.0149(8) Uani 1 1 d .
H24 H 0.8964 0.6520 0.9238 0.018 Uiso 1 1 calc R
S3 S 1.01048(14) 1.00101(4) 0.05758(11) 0.0381(2) Uani 1 1 d .
O5 O 1.1422(4) 1.03979(16) 0.1390(4) 0.0704(10) Uani 1 1 d .
O6 O 0.8703(6) 1.03783(18) -0.0212(4) 0.0723(12) Uani 1 1 d .
O7 O 1.0616(6) 0.94910(15) -0.0170(5) 0.0717(13) Uani 1 1 d .
C25 C 0.9127(4) 0.96275(16) 0.1862(4) 0.0285(7) Uani 1 1 d .
F1 F 0.8614(3) 1.00420(10) 0.2708(2) 0.0407(5) Uani 1 1 d .
F2 F 1.0245(4) 0.92471(12) 0.2681(3) 0.0676(8) Uani 1 1 d .
F3 F 0.7788(4) 0.92688(15) 0.1306(3) 0.0637(8) Uani 1 1 d .
C26 C 0.6914(4) 0.57150(16) 0.1543(4) 0.0257(7) Uani 1 1 d .
H26A H 0.6864 0.6120 0.1048 0.039 Uiso 1 1 calc R
H26B H 0.5871 0.5668 0.1929 0.039 Uiso 1 1 calc R
H26C H 0.6967 0.5367 0.0894 0.039 Uiso 1 1 calc R
C27 C 0.8498(4) 0.57001(14) 0.2697(3) 0.0207(6) Uani 1 1 d .
C28 C 0.8863(5) 0.51085(15) 0.3544(4) 0.0295(8) Uani 1 1 d .
H28A H 0.9194 0.4770 0.2971 0.044 Uiso 1 1 calc R
H28B H 0.7816 0.4983 0.3866 0.044 Uiso 1 1 calc R
H28C H 0.9818 0.5185 0.4349 0.044 Uiso 1 1 calc R
O8 O 0.9491(3) 0.61551(11) 0.2946(2) 0.0290(5) Uani 1 1 d .

loop_
_atom_site_aniso_label
_atom_site_aniso_U_11
_atom_site_aniso_U_22
_atom_site_aniso_U_33
_atom_site_aniso_U_23
_atom_site_aniso_U_13
_atom_site_aniso_U_12
Re1 0.01049(5) 0.01101(5) 0.01081(5) 0.00041(6) 0.00338(3) 0.00028(6)
C1 0.0157(18) 0.0157(16) 0.0153(17) -0.0013(13) 0.0076(13) -0.0041(14)
O1 0.0193(13) 0.0258(14) 0.0269(14) -0.0012(10) 0.0042(11) 0.0081(10)
C2 0.0116(10) 0.0125(11) 0.0190(12) 0.000(2) 0.0062(9) 0.001(2)
O2 0.0255(9) 0.0293(9) 0.0137(9) 0.0019(16) 0.0071(7) -0.0006(18)
C3 0.0140(18) 0.0173(18) 0.0145(18) -0.0029(13) 0.0034(13) -0.0009(14)
O3 0.0183(13) 0.0323(14) 0.0234(13) 0.0034(11) 0.0056(10) -0.0071(11)
N1 0.0095(13) 0.0123(13) 0.0112(14) 0.0004(10) 0.0006(11) -0.0008(10)
N2 0.0131(14) 0.0145(14) 0.0091(13) -0.0024(11) -0.0002(11) -0.0035(11)
S1 0.0243(4) 0.0111(3) 0.0167(4) -0.0004(3) -0.0005(3) -0.0025(3)
S2 0.0252(4) 0.0107(3) 0.0188(4) 0.0009(3) 0.0009(3) 0.0001(3)
O4 0.0239(10) 0.0088(13) 0.0134(9) -0.0011(8) 0.0015(8) -0.0006(7)
C4 0.0111(15) 0.0162(16) 0.0123(15) 0.0028(12) -0.0028(12) 0.0016(12)
C5 0.0146(15) 0.0146(15) 0.0210(18) 0.0032(12) -0.0010(13) -0.0062(11)
C6 0.0140(15) 0.0239(17) 0.0156(16) 0.0063(13) 0.0003(12) -0.0025(13)
C7 0.0106(14) 0.0238(16) 0.0123(15) 0.0027(13) -0.0016(12) -0.0015(12)
C8 0.0128(12) 0.027(2) 0.0104(13) 0.0001(13) 0.0031(10) -0.0025(12)
C9 0.0138(15) 0.0330(18) 0.0119(15) -0.0039(14) 0.0043(12) 0.0016(14)
C10 0.0127(15) 0.0228(17) 0.0124(15) -0.0043(13) 0.0008(12) 0.0017(13)
C11 0.0193(16) 0.0229(16) 0.0158(17) -0.0079(12) 0.0003(12) 0.0050(13)
C12 0.0233(16) 0.0179(16) 0.0205(16) -0.0027(12) 0.0022(13) 0.0062(13)
C13 0.0119(15) 0.0138(15) 0.0170(16) -0.0013(12) -0.0028(12) -0.0007(12)
C14 0.0088(14) 0.0168(15) 0.0120(16) 0.0025(12) -0.0038(12) 0.0041(12)
C15 0.0095(14) 0.0178(16) 0.0102(14) -0.0016(11) 0.0029(11) 0.0005(11)
C16 0.0154(16) 0.0114(14) 0.0191(16) 0.0022(11) 0.0030(13) 0.0013(11)
C17 0.0217(17) 0.0117(15) 0.0172(16) 0.0044(12) 0.0034(13) 0.0045(12)
C18 0.0169(15) 0.0126(16) 0.0196(17) 0.0018(13) 0.0009(13) 0.0021(12)
C19 0.0184(16) 0.0122(15) 0.0159(15) -0.0027(13) 0.0024(12) -0.0017(12)
C20 0.0194(16) 0.0142(15) 0.0167(15) -0.0028(12) 0.0029(13) -0.0014(12)
C21 0.0130(16) 0.0137(14) 0.0203(16) 0.0027(12) 0.0010(13) -0.0016(12)
N3 0.0102(9) 0.0158(11) 0.0147(9) -0.0016(19) 0.0035(7) -0.0041(17)
N4 0.0204(16) 0.0177(16) 0.0172(18) 0.0060(12) 0.0048(13) -0.0015(11)
C22 0.0094(16) 0.0147(17) 0.018(2) -0.0034(13) 0.0015(14) 0.0003(12)
C23 0.0150(17) 0.0266(17) 0.0107(18) -0.0026(12) 0.0012(13) -0.0021(13)
C24 0.0081(15) 0.0219(19) 0.0133(18) -0.0003(13) -0.0008(13) -0.0007(13)
S3 0.0534(6) 0.0230(4) 0.0464(5) -0.0060(4) 0.0297(5) -0.0099(4)
O5 0.074(2) 0.063(2) 0.088(3) -0.0204(19) 0.046(2) -0.0398(18)
O6 0.121(3) 0.059(2) 0.044(2) 0.0167(17) 0.034(2) 0.023(2)
O7 0.118(3) 0.0284(17) 0.098(3) -0.0132(18) 0.088(3) -0.0092(19)
C25 0.0273(18) 0.0243(17) 0.0357(19) -0.0028(14) 0.0107(15) 0.0001(14)
F1 0.0540(15) 0.0283(11) 0.0450(14) -0.0055(10) 0.0223(12) 0.0051(9)
F2 0.0723(18) 0.0546(17) 0.080(2) 0.0317(14) 0.0251(15) 0.0379(14)
F3 0.0585(16) 0.080(2) 0.0562(17) -0.0220(14) 0.0206(13) -0.0450(16)
C26 0.0245(18) 0.0232(16) 0.0297(19) 0.0029(14) 0.0067(14) 0.0021(14)
C27 0.0254(16) 0.0202(16) 0.0195(16) -0.0006(12) 0.0120(13) 0.0027(12)
C28 0.0326(19) 0.0220(17) 0.034(2) 0.0082(15) 0.0074(16) 0.0047(14)
O8 0.0374(14) 0.0248(12) 0.0221(12) 0.0024(9) 0.0008(10) -0.0080(10)

loop_
_atom_type_symbol
_atom_type_description
_atom_type_scat_dispersion_real
_atom_type_scat_dispersion_imag
_atom_type_scat_source
C C 0.0033 0.0016 'International Tables Vol C Tables 4.2.6.8 and 6.1.1.4'
H H 0.0000 0.0000 'International Tables Vol C Tables 4.2.6.8 and 6.1.1.4'
N N 0.0061 0.0033 'International Tables Vol C Tables 4.2.6.8 and 6.1.1.4'
O O 0.0106 0.0060 'International Tables Vol C Tables 4.2.6.8 and 6.1.1.4'
S S 0.1246 0.1234 'International Tables Vol C Tables 4.2.6.8 and 6.1.1.4'
Re Re -1.0185 7.2310 'International Tables Vol C Tables 4.2.6.8 and 6.1.1.4'
F F 0.0171 0.0103 'International Tables Vol C Tables 4.2.6.8 and 6.1.1.4'

loop_
_geom_angle_atom_site_label_1
_geom_angle_atom_site_label_2
_geom_angle_atom_site_label_3
_geom_angle
C3 Re1 C2 88.19(17)
C3 Re1 C1 88.02(14)
C2 Re1 C1 87.20(18)
C3 Re1 N3 90.50(15)
C2 Re1 N3 177.61(12)
C1 Re1 N3 90.76(15)
C3 Re1 N2 97.96(14)
C2 Re1 N2 101.33(15)
C1 Re1 N2 169.67(14)
N3 Re1 N2 80.83(13)
C3 Re1 N1 169.00(14)
C2 Re1 N1 101.12(14)
C1 Re1 N1 98.19(12)
N3 Re1 N1 80.40(11)
N2 Re1 N1 74.62(10)
O1 C1 Re1 179.5(4)
O2 C2 Re1 173.7(2)
O3 C3 Re1 179.2(3)
C4 N1 C15 118.2(3)
C4 N1 Re1 130.4(2)
C15 N1 Re1 109.8(2)
C13 N2 C14 117.6(3)
C13 N2 Re1 130.8(2)
C14 N2 Re1 110.5(2)
C17 S1 C16 103.03(14)
C20 S2 C21 103.68(15)
C19 O4 C18 112.8(2)
N1 C4 C5 121.1(3)
N1 C4 C16 119.4(3)
C5 C4 C16 119.3(3)
C6 C5 C4 120.4(3)
C5 C6 C7 119.8(3)
C15 C7 C6 117.1(3)
C15 C7 C8 118.7(3)
C6 C7 C8 124.2(3)
C9 C8 C7 120.8(3)
C8 C9 C10 121.6(3)
C11 C10 C14 117.0(3)
C11 C10 C9 124.4(3)
C14 C10 C9 118.5(3)
C12 C11 C10 119.4(3)
C11 C12 C13 120.7(3)
N2 C13 C12 121.2(3)
N2 C13 C21 119.5(3)
C12 C13 C21 119.2(3)
N2 C14 C10 123.2(3)
N2 C14 C15 117.1(3)
C10 C14 C15 119.6(3)
N1 C15 C7 122.7(3)
N1 C15 C14 116.6(3)
C7 C15 C14 120.5(3)
C4 C16 S1 109.8(2)
C18 C17 S1 114.8(2)
O4 C18 C17 108.0(2)
O4 C19 C20 108.9(2)
C19 C20 S2 113.5(2)
C13 C21 S2 110.7(2)
C24 N3 C22 106.3(2)
C24 N3 Re1 125.5(3)
C22 N3 Re1 127.6(3)
C24 N4 C23 108.5(4)
C23 C22 N3 108.4(3)
C22 C23 N4 106.9(4)
N3 C24 N4 109.9(3)
O5 S3 O7 118.8(2)
O5 S3 O6 111.9(2)
O7 S3 O6 114.2(3)
O5 S3 C25 103.38(18)
O7 S3 C25 103.06(18)
O6 S3 C25 103.1(2)
F3 C25 F2 105.6(3)
F3 C25 F1 108.4(3)
F2 C25 F1 105.7(3)
F3 C25 S3 112.9(3)
F2 C25 S3 111.7(2)
F1 C25 S3 112.1(2)
O8 C27 C26 121.6(3)
O8 C27 C28 120.4(3)
C26 C27 C28 118.0(3)

loop_
_geom_bond_atom_site_label_1
_geom_bond_atom_site_label_2
_geom_bond_distance
Re1 C3 1.913(4)
Re1 C2 1.920(2)
Re1 C1 1.924(4)
Re1 N3 2.1803(19)
Re1 N2 2.199(3)
Re1 N1 2.204(3)
C1 O1 1.139(5)
C2 O2 1.157(3)
C3 O3 1.158(4)
N1 C4 1.330(4)
N1 C15 1.384(4)
N2 C13 1.340(4)
N2 C14 1.369(4)
S1 C17 1.816(3)
S1 C16 1.828(3)
S2 C20 1.820(3)
S2 C21 1.831(3)
O4 C19 1.418(3)
O4 C18 1.430(3)
C4 C5 1.422(4)
C4 C16 1.505(4)
C5 C6 1.356(4)
C6 C7 1.408(4)
C7 C15 1.405(4)
C7 C8 1.426(4)
C8 C9 1.358(5)
C9 C10 1.425(4)
C10 C11 1.400(5)
C10 C14 1.413(5)
C11 C12 1.360(5)
C12 C13 1.411(4)
C13 C21 1.505(4)
C14 C15 1.426(4)
C17 C18 1.514(4)
C19 C20 1.513(4)
N3 C24 1.322(6)
N3 C22 1.400(5)
N4 C24 1.345(5)
N4 C23 1.361(4)
C22 C23 1.347(5)
S3 O5 1.423(3)
S3 O7 1.424(3)
S3 O6 1.432(4)
S3 C25 1.807(4)
C25 F3 1.316(4)
C25 F2 1.327(4)
C25 F1 1.329(4)
C26 C27 1.492(4)
C27 O8 1.229(4)
C27 C28 1.495(4)
